data_1520183
loop_
_publ_author_name
'Coles, Susanne L.'
'Threlfall, Terry L.'
'Hursthouse, Michael B.'

_publ_section_title
;
 N-(3-hydroxyphenyl)acetamide
;
_journal_name_full 'Crystal Structure Report Archive'
_journal_page_first 1375
_journal_year 2008
_chemical_formula_sum 'C8 H9 N O2'
_chemical_formula_weight 151.16
_chemical_name_systematic
;
N-(3-hydroxyphenyl)acetamide
;
_space_group_IT_number 33
_symmetry_cell_setting orthorhombic
_symmetry_space_group_name_Hall 'P 2c -2n'
_symmetry_space_group_name_H-M 'P n a 21'
_atom_sites_solution_hydrogens geom
_atom_sites_solution_primary direct
_atom_sites_solution_secondary difmap
_cell_angle_alpha 90.00
_cell_angle_beta 90.00
_cell_angle_gamma 90.00
_cell_formula_units_Z 4
_cell_length_a 10.5129(4)
_cell_length_b 17.0435(4)
_cell_length_c 4.06750(10)
_cell_measurement_reflns_used 5400
_cell_measurement_temperature 120(2)
_cell_measurement_theta_max 27.48
_cell_measurement_theta_min 2.91
_cell_volume 728.80(4)
_computing_cell_refinement 'DENZO (Otwinowski & Minor, 1997) & COLLECT (Hooft, R.W.W., 1998)'
_computing_data_collection 'COLLECT (Hooft, R.W.W., 1998)'
_computing_data_reduction 'DENZO (Otwinowski & Minor, 1997) & COLLECT (Hooft, R.W.W., 1998)'
_computing_structure_refinement 'SHELXL-97 (Sheldrick, 1997)'
_computing_structure_solution 'SHELXS-97 (Sheldrick, 1997)'
_diffrn_ambient_temperature 120(2)
_diffrn_measured_fraction_theta_full 0.993
_diffrn_measured_fraction_theta_max 0.993
_diffrn_measurement_device_type 'Bruker-Nonius APEX II CCD camera on \k-goniostat'
_diffrn_measurement_method '\f & \w scans'
_diffrn_radiation_monochromator '10cm confocal mirrors'
_diffrn_radiation_source 'Bruker-Nonius FR591 rotating anode'
_diffrn_radiation_type MoK\a
_diffrn_radiation_wavelength 0.71073
_diffrn_reflns_av_R_equivalents 0.0246
_diffrn_reflns_av_sigmaI/netI 0.0282
_diffrn_reflns_limit_h_max 10
_diffrn_reflns_limit_h_min -13
_diffrn_reflns_limit_k_max 22
_diffrn_reflns_limit_k_min -21
_diffrn_reflns_limit_l_max 4
_diffrn_reflns_limit_l_min -5
_diffrn_reflns_number 6161
_diffrn_reflns_theta_full 27.49
_diffrn_reflns_theta_max 27.49
_diffrn_reflns_theta_min 3.08
_exptl_absorpt_coefficient_mu 0.100
_exptl_absorpt_correction_T_max 0.9940
_exptl_absorpt_correction_T_min 0.9611
_exptl_absorpt_correction_type multi-scan
_exptl_absorpt_process_details 'SADABS 2007/2 (Sheldrick, G.M., 2007)'
_exptl_crystal_colour colourless
_exptl_crystal_density_diffrn 1.378
_exptl_crystal_density_method 'not measured'
_exptl_crystal_description needle
_exptl_crystal_F_000 320
_exptl_crystal_size_max 0.40
_exptl_crystal_size_mid 0.14
_exptl_crystal_size_min 0.06
_refine_diff_density_max 0.171
_refine_diff_density_min -0.178
_refine_diff_density_rms 0.035
_refine_ls_abs_structure_details 'Flack H D (1983), Acta Cryst. A39, 876-881'
_refine_ls_abs_structure_Flack 0.2(11)
_refine_ls_extinction_method none
_refine_ls_goodness_of_fit_ref 1.061
_refine_ls_hydrogen_treatment mixed
_refine_ls_matrix_type full
_refine_ls_number_parameters 109
_refine_ls_number_reflns 1555
_refine_ls_number_restraints 3
_refine_ls_restrained_S_all 1.061
_refine_ls_R_factor_all 0.0322
_refine_ls_R_factor_gt 0.0306
_refine_ls_shift/su_max 0.000
_refine_ls_shift/su_mean 0.000
_refine_ls_structure_factor_coef Fsqd
_refine_ls_weighting_details 'calc w=1/[\s^2^(Fo^2^)+(0.0238P)^2^+0.2175P] where P=(Fo^2^+2Fc^2^)/3'
_refine_ls_weighting_scheme calc
_refine_ls_wR_factor_gt 0.0694
_refine_ls_wR_factor_ref 0.0708
_reflns_number_gt 1497
_reflns_number_total 1555
_reflns_threshold_expression >2sigma(I)
_cod_data_source_file eCrystal-1375.cif
_cod_data_source_block 2008lsh038
_cod_depositor_comments
;
Citation :
Coles (nee Huth), Susanne L. and Threlfall, Terry L. and 
Hursthouse, Michael B. (2008) 
University of Southampton, Crystal Structure Report Archive. 
(doi:10.5258/ecrystals/1375)

More at:
http://ecrystals.chem.soton.ac.uk/1375/

The following automatic conversions were performed:

'_symmetry_cell_setting' value 'Orthorhombic' changed to
'orthorhombic' according to the built-in table from CIF Core
dictionary named 'cif_core.dic' version 2.4.1 from 2010-06-29.

Automatic conversion script
Id: cif_fix_values 3392 2015-05-12 13:50:21Z andrius 
;
_cod_original_sg_symbol_H-M Pna21
_cod_database_code 1520183

loop_
_symmetry_equiv_pos_as_xyz
'x, y, z'
'-x, -y, z+1/2'
'x+1/2, -y+1/2, z'
'-x+1/2, y+1/2, z+1/2'

loop_
_atom_site_label
_atom_site_type_symbol
_atom_site_fract_x
_atom_site_fract_y
_atom_site_fract_z
_atom_site_U_iso_or_equiv
_atom_site_adp_type
_atom_site_occupancy
_atom_site_symmetry_multiplicity
_atom_site_calc_flag
_atom_site_refinement_flags
_atom_site_disorder_assembly
_atom_site_disorder_group
C1 C 0.80960(12) 0.40465(7) 0.2669(4) 0.0179(3) Uani 1 1 d . . .
C2 C 0.86103(11) 0.48010(7) 0.2748(4) 0.0179(3) Uani 1 1 d . . .
H2 H 0.9391 0.4891 0.3862 0.021 Uiso 1 1 calc R . .
C3 C 0.79956(12) 0.54179(7) 0.1222(4) 0.0189(3) Uani 1 1 d . . .
C4 C 0.68436(12) 0.52911(7) -0.0411(4) 0.0208(3) Uani 1 1 d . . .
H4 H 0.6412 0.5712 -0.1460 0.025 Uiso 1 1 calc R . .
C5 C 0.63436(12) 0.45385(7) -0.0467(4) 0.0212(3) Uani 1 1 d . . .
H5 H 0.5561 0.4450 -0.1572 0.025 Uiso 1 1 calc R . .
C6 C 0.69500(12) 0.39101(7) 0.1039(4) 0.0198(3) Uani 1 1 d . . .
H6 H 0.6592 0.3399 0.0962 0.024 Uiso 1 1 calc R . .
C7 C 0.84988(13) 0.27146(7) 0.4991(4) 0.0194(3) Uani 1 1 d . . .
C8 C 0.94621(14) 0.22707(8) 0.7006(4) 0.0237(3) Uani 1 1 d . . .
H8A H 0.9020 0.1919 0.8531 0.036 Uiso 1 1 calc R . .
H8B H 0.9984 0.2643 0.8255 0.036 Uiso 1 1 calc R . .
H8C H 1.0009 0.1962 0.5544 0.036 Uiso 1 1 calc R . .
N1 N 0.88100(10) 0.34658(6) 0.4341(4) 0.0181(2) Uani 1 1 d D . .
O1 O 0.75153(9) 0.24005(5) 0.3975(3) 0.0267(2) Uani 1 1 d . . .
O2 O 0.85721(9) 0.61349(5) 0.1373(3) 0.0252(3) Uani 1 1 d D . .
H1N H 0.9552(13) 0.3616(8) 0.516(4) 0.022(4) Uiso 1 1 d D . .
H2O H 0.8106(17) 0.6505(10) 0.054(5) 0.045(6) Uiso 1 1 d D . .

loop_
_atom_site_aniso_label
_atom_site_aniso_U_11
_atom_site_aniso_U_22
_atom_site_aniso_U_33
_atom_site_aniso_U_23
_atom_site_aniso_U_13
_atom_site_aniso_U_12
C1 0.0181(6) 0.0166(5) 0.0189(7) 0.0015(5) 0.0041(6) 0.0013(5)
C2 0.0164(6) 0.0178(6) 0.0196(7) 0.0008(5) 0.0011(5) -0.0003(4)
C3 0.0183(6) 0.0153(5) 0.0230(7) 0.0010(6) 0.0046(6) 0.0002(5)
C4 0.0204(6) 0.0189(6) 0.0232(8) 0.0025(6) 0.0016(6) 0.0035(5)
C5 0.0173(6) 0.0233(6) 0.0230(7) -0.0008(6) -0.0017(6) 0.0000(5)
C6 0.0205(6) 0.0163(5) 0.0226(7) -0.0018(6) 0.0010(6) -0.0030(5)
C7 0.0196(6) 0.0161(5) 0.0225(8) 0.0013(5) 0.0047(5) 0.0008(5)
C8 0.0265(7) 0.0173(5) 0.0273(8) 0.0038(5) 0.0008(6) 0.0007(5)
N1 0.0173(5) 0.0151(5) 0.0217(6) 0.0016(5) -0.0005(5) -0.0010(4)
O1 0.0234(5) 0.0170(4) 0.0396(6) 0.0054(5) -0.0024(5) -0.0041(4)
O2 0.0204(5) 0.0137(4) 0.0415(7) 0.0050(4) -0.0016(5) 0.0000(3)

loop_
_atom_type_symbol
_atom_type_description
_atom_type_scat_dispersion_real
_atom_type_scat_dispersion_imag
_atom_type_scat_source
C C 0.0033 0.0016 'International Tables Vol C Tables 4.2.6.8 and 6.1.1.4'
H H 0.0000 0.0000 'International Tables Vol C Tables 4.2.6.8 and 6.1.1.4'
N N 0.0061 0.0033 'International Tables Vol C Tables 4.2.6.8 and 6.1.1.4'
O O 0.0106 0.0060 'International Tables Vol C Tables 4.2.6.8 and 6.1.1.4'

loop_
_geom_angle_atom_site_label_1
_geom_angle_atom_site_label_2
_geom_angle_atom_site_label_3
_geom_angle
_geom_angle_site_symmetry_1
_geom_angle_site_symmetry_3
C6 C1 C2 119.96(12) . .
C6 C1 N1 124.72(11) . .
C2 C1 N1 115.32(12) . .
C3 C2 C1 120.65(12) . .
C3 C2 H2 119.7 . .
C1 C2 H2 119.7 . .
O2 C3 C2 116.95(12) . .
O2 C3 C4 122.98(12) . .
C2 C3 C4 120.07(11) . .
C5 C4 C3 118.64(12) . .
C5 C4 H4 120.7 . .
C3 C4 H4 120.7 . .
C4 C5 C6 122.15(13) . .
C4 C5 H5 118.9 . .
C6 C5 H5 118.9 . .
C5 C6 C1 118.53(11) . .
C5 C6 H6 120.7 . .
C1 C6 H6 120.7 . .
O1 C7 N1 123.32(13) . .
O1 C7 C8 121.80(11) . .
N1 C7 C8 114.87(12) . .
C7 C8 H8A 109.5 . .
C7 C8 H8B 109.5 . .
H8A C8 H8B 109.5 . .
C7 C8 H8C 109.5 . .
H8A C8 H8C 109.5 . .
H8B C8 H8C 109.5 . .
C7 N1 C1 129.02(12) . .
C7 N1 H1N 114.5(10) . .
C1 N1 H1N 116.4(10) . .
C3 O2 H2O 112.5(12) . .

loop_
_geom_bond_atom_site_label_1
_geom_bond_atom_site_label_2
_geom_bond_distance
_geom_bond_site_symmetry_2
C1 C6 1.3946(19) .
C1 C2 1.3953(17) .
C1 N1 1.4162(18) .
C2 C3 1.3814(18) .
C2 H2 0.9500 .
C3 O2 1.3655(15) .
C3 C4 1.3979(19) .
C4 C5 1.3864(17) .
C4 H4 0.9500 .
C5 C6 1.3888(19) .
C5 H5 0.9500 .
C6 H6 0.9500 .
C7 O1 1.2354(16) .
C7 N1 1.3476(16) .
C7 C8 1.5066(19) .
C8 H8A 0.9800 .
C8 H8B 0.9800 .
C8 H8C 0.9800 .
N1 H1N 0.887(13) .
O2 H2O 0.867(15) .

loop_
_geom_hbond_atom_site_label_D
_geom_hbond_atom_site_label_H
_geom_hbond_atom_site_label_A
_geom_hbond_distance_DH
_geom_hbond_distance_HA
_geom_hbond_distance_DA
_geom_hbond_angle_DHA
_geom_hbond_site_symmetry_A
N1 H1N O2 0.887(13) 2.076(13) 2.9531(15) 169.9(15) 2_765
O2 H2O O1 0.867(15) 1.779(15) 2.6288(13) 166.3(18) 4_654
